data_4117291
loop_
_publ_author_name
'Qipu Lin'
'Tao Wu'
'Shou-Tian Zheng'
'Xianhui Bu'
'Pingyun Feng'

_publ_section_title
;
 Single-Walled Polytetrazolate Metal-Organic Channels with High Density of
 Open Nitrogen-Donor Sites and Gas Uptake
;
_journal_name_full 'Journal of the American Chemical Society'
_journal_page_first 784
_journal_page_last 787
_journal_paper_doi 10.1021/ja2092882
_journal_volume 134
_journal_year 2012
_chemical_formula_moiety 'C9 H4 N12 Zn'
_chemical_formula_sum 'C9 H4 N12 Zn'
_chemical_formula_weight 345.63
_chemical_name_systematic
; 
 ? 
;
_space_group_IT_number 136
_symmetry_cell_setting tetragonal
_symmetry_space_group_name_Hall '-P 4n 2n'
_symmetry_space_group_name_H-M 'P 42/m n m'
_atom_sites_solution_hydrogens geom
_atom_sites_solution_primary direct
_atom_sites_solution_secondary difmap
_audit_creation_method SHELXL-97
_cell_angle_alpha 90.00
_cell_angle_beta 90.00
_cell_angle_gamma 90.00
_cell_formula_units_Z 4
_cell_length_a 15.4962(7)
_cell_length_b 15.4962(7)
_cell_length_c 13.7523(12)
_cell_measurement_reflns_used 1702
_cell_measurement_temperature 296(2)
_cell_measurement_theta_max 22.00
_cell_measurement_theta_min 2.38
_cell_volume 3302.4(4)
_computing_cell_refinement 'Bruker SMART'
_computing_data_collection 'Bruker SMART'
_computing_data_reduction 'Bruker SAINT'
_computing_molecular_graphics 'Bruker SHELXTL'
_computing_publication_material 'Bruker SHELXTL'
_computing_structure_refinement 'SHELXL-97 (Sheldrick, 1997)'
_computing_structure_solution 'SHELXS-97 (Sheldrick, 1990)'
_diffrn_ambient_temperature 296(2)
_diffrn_measured_fraction_theta_full 0.999
_diffrn_measured_fraction_theta_max 0.884
_diffrn_measurement_device_type 'CCD area detector'
_diffrn_measurement_method 'phi and omega scans'
_diffrn_radiation_monochromator graphite
_diffrn_radiation_source 'fine-focus sealed tube'
_diffrn_radiation_type MoK\a
_diffrn_radiation_wavelength 0.71073
_diffrn_reflns_av_R_equivalents 0.0394
_diffrn_reflns_av_sigmaI/netI 0.0396
_diffrn_reflns_limit_h_max 19
_diffrn_reflns_limit_h_min -17
_diffrn_reflns_limit_k_max 19
_diffrn_reflns_limit_k_min -17
_diffrn_reflns_limit_l_max 18
_diffrn_reflns_limit_l_min -16
_diffrn_reflns_number 10126
_diffrn_reflns_theta_full 25.00
_diffrn_reflns_theta_max 29.10
_diffrn_reflns_theta_min 1.86
_diffrn_standards_decay_% none
_diffrn_standards_interval_count none
_diffrn_standards_interval_time 0
_diffrn_standards_number none
_exptl_absorpt_coefficient_mu 0.751
_exptl_absorpt_correction_T_max 0.810
_exptl_absorpt_correction_T_min 0.775
_exptl_absorpt_correction_type none
_exptl_crystal_colour colourless
_exptl_crystal_density_diffrn 0.695
_exptl_crystal_density_meas 0.695
_exptl_crystal_description block
_exptl_crystal_F_000 688.0
_exptl_crystal_size_max 0.34
_exptl_crystal_size_mid 0.30
_exptl_crystal_size_min 0.28
_refine_diff_density_max 0.482
_refine_diff_density_min -0.293
_refine_diff_density_rms 0.045
_refine_ls_extinction_method none
_refine_ls_goodness_of_fit_ref 1.062
_refine_ls_hydrogen_treatment constr
_refine_ls_matrix_type full
_refine_ls_number_parameters 71
_refine_ls_number_reflns 2137
_refine_ls_number_restraints 113
_refine_ls_restrained_S_all 1.053
_refine_ls_R_factor_all 0.0631
_refine_ls_R_factor_gt 0.0372
_refine_ls_shift/su_max 0.000
_refine_ls_shift/su_mean 0.000
_refine_ls_structure_factor_coef Fsqd
_refine_ls_weighting_details 'calc w=1/[\s^2^(Fo^2^)+(0.0341P)^2^+0.0000P] where P=(Fo^2^+2Fc^2^)/3'
_refine_ls_weighting_scheme calc
_refine_ls_wR_factor_gt 0.0816
_refine_ls_wR_factor_ref 0.0847
_reflns_number_gt 1257
_reflns_number_total 2137
_reflns_threshold_expression >2sigma(I)
_cod_data_source_file ja2092882_si_002.cif
_cod_data_source_block CPF6
_cod_database_code 4117291

loop_
_symmetry_equiv_pos_as_xyz
'x, y, z'
'-x, -y, z'
'-y+1/2, x+1/2, z+1/2'
'y+1/2, -x+1/2, z+1/2'
'-x+1/2, y+1/2, -z+1/2'
'x+1/2, -y+1/2, -z+1/2'
'y, x, -z'
'-y, -x, -z'
'-x, -y, -z'
'x, y, -z'
'y-1/2, -x-1/2, -z-1/2'
'-y-1/2, x-1/2, -z-1/2'
'x-1/2, -y-1/2, z-1/2'
'-x-1/2, y-1/2, z-1/2'
'-y, -x, z'
'y, x, z'

loop_
_atom_site_label
_atom_site_type_symbol
_atom_site_fract_x
_atom_site_fract_y
_atom_site_fract_z
_atom_site_U_iso_or_equiv
_atom_site_adp_type
_atom_site_occupancy
_atom_site_symmetry_multiplicity
_atom_site_calc_flag
_atom_site_refinement_flags
Zn1 Zn 0.5000 0.5000 0.14003(2) 0.04195(15) Uani 1 4 d SU
N1 N 0.41621(10) 0.58379(10) 0.30836(12) 0.0516(6) Uani 1 2 d SU
N2 N 0.42431(10) 0.57569(10) 0.21408(12) 0.0601(7) Uani 1 2 d SU
N3 N 0.37237(13) 0.62763(13) 0.16959(16) 0.1468(17) Uani 1 2 d SU
H3B H 0.3677 0.6323 0.1075 0.176 Uiso 0.50 2 calc SPR
N4 N 0.32756(12) 0.67244(12) 0.23363(16) 0.1521(17) Uani 1 2 d SU
N5 N 0.12816(10) 0.87184(10) 0.41957(12) 0.0519(6) Uani 1 2 d SU
N6 N 0.07119(9) 0.92881(9) 0.45231(10) 0.0446(5) Uani 1 2 d SU
C1 C 0.35617(14) 0.64383(14) 0.31862(16) 0.0655(9) Uani 1 2 d SU
C2 C 0.32356(12) 0.67644(12) 0.41275(15) 0.0535(7) Uani 1 2 d SU
C3 C 0.35618(17) 0.64382(17) 0.5000 0.0535(10) Uani 1 4 d SU
H3A H 0.3986 0.6014 0.5000 0.064 Uiso 1 4 calc SR
C4 C 0.26015(12) 0.73985(12) 0.41305(16) 0.0565(7) Uani 1 2 d SU
H4A H 0.2389 0.7611 0.3545 0.068 Uiso 1 2 calc SR
C5 C 0.22850(16) 0.77150(16) 0.5000 0.0493(9) Uani 1 4 d SU
C6 C 0.16176(17) 0.83824(17) 0.5000 0.0487(9) Uani 1 4 d SU

loop_
_atom_site_aniso_label
_atom_site_aniso_U_11
_atom_site_aniso_U_22
_atom_site_aniso_U_33
_atom_site_aniso_U_23
_atom_site_aniso_U_13
_atom_site_aniso_U_12
Zn1 0.05150(19) 0.05150(19) 0.02284(16) 0.000 0.000 -0.0007(2)
N1 0.0624(9) 0.0624(9) 0.0298(9) -0.0006(7) 0.0006(7) 0.0122(12)
N2 0.0756(11) 0.0756(11) 0.0291(9) 0.0016(7) -0.0016(7) 0.0233(14)
N3 0.203(3) 0.203(3) 0.0341(11) -0.0021(9) 0.0021(9) 0.143(3)
N4 0.210(3) 0.210(3) 0.0356(12) 0.0012(9) -0.0012(9) 0.160(3)
N5 0.0614(9) 0.0614(9) 0.0330(9) 0.0001(7) -0.0001(7) 0.0174(12)
N6 0.0513(8) 0.0513(8) 0.0312(8) 0.0009(6) -0.0009(6) 0.0028(11)
C1 0.0820(14) 0.0820(14) 0.0324(11) 0.0018(9) -0.0018(9) 0.0286(18)
C2 0.0649(11) 0.0649(11) 0.0305(11) -0.0045(8) 0.0045(8) 0.0169(15)
C3 0.0620(16) 0.0620(16) 0.0367(15) 0.000 0.000 0.021(2)
C4 0.0667(12) 0.0667(12) 0.0361(11) 0.0028(8) -0.0028(8) 0.0241(16)
C5 0.0577(15) 0.0577(15) 0.0326(15) 0.000 0.000 0.015(2)
C6 0.0555(15) 0.0555(15) 0.0351(15) 0.000 0.000 0.0035(19)

loop_
_atom_type_symbol
_atom_type_description
_atom_type_scat_dispersion_real
_atom_type_scat_dispersion_imag
_atom_type_scat_source
C C 0.0033 0.0016 'International Tables Vol C Tables 4.2.6.8 and 6.1.1.4'
H H 0.0000 0.0000 'International Tables Vol C Tables 4.2.6.8 and 6.1.1.4'
N N 0.0061 0.0033 'International Tables Vol C Tables 4.2.6.8 and 6.1.1.4'
O O 0.0106 0.0060 'International Tables Vol C Tables 4.2.6.8 and 6.1.1.4'
Zn Zn 0.2839 1.4301 'International Tables Vol C Tables 4.2.6.8 and 6.1.1.4'

loop_
_geom_angle_atom_site_label_1
_geom_angle_atom_site_label_2
_geom_angle_atom_site_label_3
_geom_angle
_geom_angle_site_symmetry_1
_geom_angle_site_symmetry_3
N2 Zn1 N2 116.91(11) 2_665 .
N2 Zn1 N6 109.29(4) 2_665 12_766
N2 Zn1 N6 109.29(4) . 12_766
N2 Zn1 N6 109.29(4) 2_665 11_566
N2 Zn1 N6 109.29(4) . 11_566
N6 Zn1 N6 101.72(10) 12_766 11_566
N2 N1 C1 103.9(2) . .
N3 N2 N1 110.5(2) . .
N3 N2 Zn1 120.19(15) . .
N1 N2 Zn1 129.34(18) . .
N2 N3 N4 109.9(2) . .
N2 N3 H3B 125.1 . .
N4 N3 H3B 125.1 . .
N3 N4 C1 103.7(2) . .
N6 N5 C6 103.83(19) . .
N6 N6 N5 109.83(10) 10_556 .
N6 N6 Zn1 129.14(5) 10_556 11_576
N5 N6 Zn1 121.03(12) . 11_576
N1 C1 N4 112.1(2) . .
N1 C1 C2 125.0(2) . .
N4 C1 C2 122.9(3) . .
C4 C2 C3 120.6(2) . .
C4 C2 C1 119.1(2) . .
C3 C2 C1 120.3(2) . .
C2 C3 C2 118.4(3) 10_556 .
C2 C3 H3A 120.8 10_556 .
C2 C3 H3A 120.8 . .
C5 C4 C2 120.3(2) . .
C5 C4 H4A 119.9 . .
C2 C4 H4A 119.9 . .
C4 C5 C4 119.8(3) 10_556 .
C4 C5 C6 120.12(16) 10_556 .
C4 C5 C6 120.12(16) . .
N5 C6 N5 112.7(3) 10_556 .
N5 C6 C5 123.66(16) 10_556 .
N5 C6 C5 123.66(16) . .

loop_
_geom_bond_atom_site_label_1
_geom_bond_atom_site_label_2
_geom_bond_distance
_geom_bond_site_symmetry_2
Zn1 N2 1.946(2) 2_665
Zn1 N2 1.946(2) .
Zn1 N6 2.0116(18) 12_766
Zn1 N6 2.0116(17) 11_566
N1 N2 1.309(2) .
N1 C1 1.323(3) .
N2 N3 1.292(3) .
N3 N4 1.319(3) .
N3 H3B 0.8600 .
N4 C1 1.327(3) .
N5 N6 1.327(2) .
N5 C6 1.329(3) .
N6 N6 1.312(3) 10_556
N6 Zn1 2.0116(17) 11_576
C1 C2 1.479(3) .
C2 C4 1.390(3) .
C2 C3 1.397(3) .
C3 C2 1.397(3) 10_556
C3 H3A 0.9300 .
C4 C5 1.382(3) .
C4 H4A 0.9300 .
C5 C4 1.382(3) 10_556
C5 C6 1.463(5) .
C6 N5 1.329(3) 10_556
